data_7226290
loop_
_publ_author_name
'Nemec, Vinko'
'Cin\<ci\'c, Dominik'

_publ_section_title
;
 Uncommon halogen bond motifs in cocrystals of aromatic amines and
 1,4-diiodotetrafluorobenzene
;
_journal_issue 39
_journal_name_full CrystEngComm
_journal_page_first 7425
_journal_paper_doi 10.1039/C6CE01703G
_journal_volume 18
_journal_year 2016
_chemical_formula_moiety ' C6 F4 I2, C7 H6 N2 '
_chemical_formula_sum 'C13 H6 F4 I2 N2'
_chemical_formula_weight 520.00
_space_group_crystal_system triclinic
_space_group_IT_number 2
_space_group_name_Hall '-P 1'
_space_group_name_H-M_alt 'P -1'
_symmetry_space_group_name_Hall '-P 1'
_symmetry_space_group_name_H-M 'P -1'
_atom_sites_solution_hydrogens mixed
_audit_creation_method SHELXL-2014/7
_audit_update_record
;
2016-07-18 deposited with the CCDC.
2016-08-17 downloaded from the CCDC.
;
_cell_angle_alpha 100.565(11)
_cell_angle_beta 107.57
_cell_angle_gamma 105.95
_cell_formula_units_Z 2
_cell_length_a 8.4368(10)
_cell_length_b 8.4962(2)
_cell_length_c 11.8803(10)
_cell_measurement_reflns_used 3215
_cell_measurement_temperature 295
_cell_measurement_theta_max 27.0
_cell_measurement_theta_min 3.8
_cell_volume 746.94(12)
_computing_structure_refinement 'SHELXL-2014/7 (Sheldrick, 2014)'
_diffrn_ambient_temperature 295
_diffrn_measured_fraction_theta_full 0.992
_diffrn_measured_fraction_theta_max 0.988
_diffrn_measurement_device_type
;
Oxford Diffraction Xcalibur CCD
diffractometer
;
_diffrn_measurement_method 'omega scan'
_diffrn_radiation_type MoK\a
_diffrn_radiation_wavelength 0.71073
_diffrn_reflns_av_R_equivalents 0.0264
_diffrn_reflns_av_unetI/netI 0.0388
_diffrn_reflns_Laue_measured_fraction_full 0.992
_diffrn_reflns_Laue_measured_fraction_max 0.988
_diffrn_reflns_limit_h_max 10
_diffrn_reflns_limit_h_min -10
_diffrn_reflns_limit_k_max 10
_diffrn_reflns_limit_k_min -10
_diffrn_reflns_limit_l_max 15
_diffrn_reflns_limit_l_min -15
_diffrn_reflns_number 7773
_diffrn_reflns_point_group_measured_fraction_full 0.992
_diffrn_reflns_point_group_measured_fraction_max 0.988
_diffrn_reflns_theta_full 25.242
_diffrn_reflns_theta_max 26.998
_diffrn_reflns_theta_min 3.760
_diffrn_source 'fine-focus sealed tube'
_exptl_absorpt_coefficient_mu 4.246
_exptl_absorpt_correction_T_max 0.67
_exptl_absorpt_correction_T_min 0.27
_exptl_absorpt_correction_type analytical
_exptl_absorpt_process_details 'N.W. Alcock (1970). Cryst. Computing, p271'
_exptl_crystal_colour colourless
_exptl_crystal_density_diffrn 2.312
_exptl_crystal_description plate
_exptl_crystal_F_000 480
_exptl_crystal_size_max 0.63
_exptl_crystal_size_mid 0.34
_exptl_crystal_size_min 0.15
_refine_diff_density_max 0.478
_refine_diff_density_min -0.776
_refine_diff_density_rms 0.080
_refine_ls_extinction_method none
_refine_ls_goodness_of_fit_ref 0.882
_refine_ls_hydrogen_treatment mixed
_refine_ls_matrix_type full
_refine_ls_number_parameters 196
_refine_ls_number_reflns 3215
_refine_ls_number_restraints 0
_refine_ls_restrained_S_all 0.882
_refine_ls_R_factor_all 0.0432
_refine_ls_R_factor_gt 0.0265
_refine_ls_shift/su_max 0.004
_refine_ls_shift/su_mean 0.001
_refine_ls_structure_factor_coef Fsqd
_refine_ls_weighting_details 'w=1/[\s^2^(Fo^2^)+(0.0299P)^2^] where P=(Fo^2^+2Fc^2^)/3'
_refine_ls_weighting_scheme calc
_refine_ls_wR_factor_gt 0.0563
_refine_ls_wR_factor_ref 0.0592
_reflns_Friedel_coverage 0.000
_reflns_number_gt 2285
_reflns_number_total 3215
_reflns_threshold_expression 'I > 2\s(I)'
_cod_data_source_file c6ce01703g2.cif
_cod_data_source_block 3abn_tfib
_cod_depositor_comments 'Adding full bibliography for 7226290--7226295.cif.'
_cod_original_cell_volume 746.97(11)
_cod_database_code 7226290
_shelx_shelxl_version_number 2014/7
_shelx_space_group_comment
;
The symmetry employed for this shelxl refinement is uniquely defined
by the following loop, which should always be used as a source of
symmetry information in preference to the above space-group names.
They are only intended as comments.
;

loop_
_space_group_symop_operation_xyz
'x, y, z'
'-x, -y, -z'

loop_
_atom_site_label
_atom_site_type_symbol
_atom_site_fract_x
_atom_site_fract_y
_atom_site_fract_z
_atom_site_U_iso_or_equiv
_atom_site_adp_type
_atom_site_occupancy
_atom_site_site_symmetry_order
_atom_site_calc_flag
_atom_site_refinement_flags_posn
_atom_site_refinement_flags_adp
C10 C 0.6546(5) 0.5639(5) 0.5998(3) 0.0509(9) Uani 1 1 d . .
C3 C 0.6838(5) 0.2446(4) 0.0442(3) 0.0430(8) Uani 1 1 d . .
C7 C 1.0872(6) 0.2225(5) -0.0083(4) 0.0579(10) Uani 1 1 d . .
C12 C 0.9114(5) 0.8317(4) 0.4220(3) 0.0449(9) Uani 1 1 d . .
C11 C 1.0375(5) 0.8672(5) 0.5368(3) 0.0484(9) Uani 1 1 d . .
C13 C 0.8767(5) 0.9683(5) 0.3876(3) 0.0497(9) Uani 1 1 d . .
N1 N 1.2162(6) 0.1997(5) 0.0050(4) 0.0804(12) Uani 1 1 d . .
N2 N 0.6043(5) 0.2209(5) 0.1302(3) 0.0559(9) Uani 1 1 d . .
F1 F 1.0773(4) 0.7428(3) 0.5785(2) 0.0737(7) Uani 1 1 d . .
F2 F 0.7566(4) 0.9411(3) 0.2750(2) 0.0774(8) Uani 1 1 d . .
F3 F 0.3154(4) 0.7027(3) 0.4323(2) 0.0768(7) Uani 1 1 d . .
F4 F 0.8060(3) 0.6219(3) 0.6977(2) 0.0798(8) Uani 1 1 d . .
H1N H 0.621(8) 0.149(7) 0.160(5) 0.120 Uiso 1 1 d . U
H2N H 0.489(8) 0.201(7) 0.094(5) 0.120 Uiso 1 1 d . U
C8 C 0.4089(6) 0.6043(5) 0.4673(3) 0.0516(10) Uani 1 1 d . .
C9 C 0.5650(5) 0.6723(4) 0.5690(3) 0.0498(9) Uani 1 1 d . .
C2 C 0.8402(5) 0.2171(4) 0.0561(3) 0.0435(9) Uani 1 1 d . .
H2 H 0.8917 0.1759 0.1197 0.052 Uiso 1 1 calc R U
C1 C 0.9209(4) 0.2507(4) -0.0266(3) 0.0420(8) Uani 1 1 d . .
C6 C 0.8495(5) 0.3143(4) -0.1206(3) 0.0498(9) Uani 1 1 d . .
H6 H 0.9061 0.3393 -0.1747 0.060 Uiso 1 1 calc R U
C5 C 0.6930(5) 0.3395(5) -0.1320(3) 0.0531(10) Uani 1 1 d . .
H5 H 0.6417 0.3807 -0.1957 0.064 Uiso 1 1 calc R U
C4 C 0.6107(5) 0.3059(5) -0.0525(3) 0.0484(9) Uani 1 1 d . .
H4 H 0.5040 0.3240 -0.0627 0.058 Uiso 1 1 calc R U
I1 I 0.78271(4) 0.58196(3) 0.30642(2) 0.05193(10) Uani 1 1 d . .
I2 I 0.65880(5) 0.92445(3) 0.67279(3) 0.07468(12) Uani 1 1 d . .

loop_
_atom_site_aniso_label
_atom_site_aniso_U_11
_atom_site_aniso_U_22
_atom_site_aniso_U_33
_atom_site_aniso_U_23
_atom_site_aniso_U_13
_atom_site_aniso_U_12
C10 0.051(2) 0.050(2) 0.0391(18) 0.0075(17) 0.0130(19) 0.0081(19)
C3 0.035(2) 0.0393(19) 0.0454(19) 0.0077(15) 0.0090(17) 0.0095(16)
C7 0.055(3) 0.052(2) 0.066(2) 0.013(2) 0.026(2) 0.017(2)
C12 0.048(2) 0.047(2) 0.0426(18) 0.0117(16) 0.0192(18) 0.0197(18)
C11 0.055(2) 0.053(2) 0.0442(19) 0.0188(18) 0.0179(19) 0.028(2)
C13 0.050(2) 0.059(2) 0.0364(17) 0.0139(17) 0.0087(18) 0.023(2)
N1 0.056(2) 0.089(3) 0.114(3) 0.034(2) 0.042(2) 0.039(2)
N2 0.049(2) 0.066(2) 0.056(2) 0.0217(17) 0.0215(18) 0.0201(19)
F1 0.0936(19) 0.0610(14) 0.0636(13) 0.0275(12) 0.0104(14) 0.0377(14)
F2 0.0870(19) 0.0707(15) 0.0523(12) 0.0150(11) -0.0068(13) 0.0328(14)
F3 0.0887(19) 0.0754(16) 0.0760(15) 0.0311(13) 0.0252(15) 0.0436(16)
F4 0.0645(17) 0.0835(17) 0.0578(13) 0.0088(12) -0.0019(13) 0.0109(14)
C8 0.065(3) 0.053(2) 0.047(2) 0.0219(18) 0.029(2) 0.022(2)
C9 0.060(3) 0.045(2) 0.0420(19) 0.0101(17) 0.025(2) 0.009(2)
C2 0.038(2) 0.0415(19) 0.0433(18) 0.0092(15) 0.0056(17) 0.0147(17)
C1 0.0303(19) 0.0303(17) 0.060(2) 0.0061(16) 0.0161(18) 0.0091(15)
C6 0.054(3) 0.044(2) 0.048(2) 0.0100(17) 0.0219(19) 0.0104(19)
C5 0.056(3) 0.060(2) 0.046(2) 0.0195(18) 0.015(2) 0.025(2)
C4 0.036(2) 0.059(2) 0.0479(19) 0.0127(18) 0.0109(18) 0.0217(18)
I1 0.05542(18) 0.05165(16) 0.04924(14) 0.01270(11) 0.02139(13) 0.01882(13)
I2 0.0988(3) 0.04623(17) 0.06784(19) 0.00424(14) 0.03967(18) 0.00736(16)

loop_
_atom_type_symbol
_atom_type_description
_atom_type_scat_dispersion_real
_atom_type_scat_dispersion_imag
_atom_type_scat_source
C C 0.0033 0.0016 'International Tables Vol C Tables 4.2.6.8 and 6.1.1.4'
H H 0.0000 0.0000 'International Tables Vol C Tables 4.2.6.8 and 6.1.1.4'
N N 0.0061 0.0033 'International Tables Vol C Tables 4.2.6.8 and 6.1.1.4'
F F 0.0171 0.0103 'International Tables Vol C Tables 4.2.6.8 and 6.1.1.4'
I I -0.4742 1.8119 'International Tables Vol C Tables 4.2.6.8 and 6.1.1.4'

loop_
_geom_angle_atom_site_label_1
_geom_angle_atom_site_label_2
_geom_angle_atom_site_label_3
_geom_angle
_geom_angle_site_symmetry_1
_geom_angle_site_symmetry_3
F4 C10 C8 118.5(4) . 2_666
F4 C10 C9 120.0(3) . .
C8 C10 C9 121.5(4) 2_666 .
C2 C3 C4 118.3(3) . .
C2 C3 N2 121.2(3) . .
C4 C3 N2 120.4(3) . .
N1 C7 C1 179.5(5) . .
C11 C12 C13 116.8(3) . .
C11 C12 I1 120.9(3) . .
C13 C12 I1 122.3(3) . .
F1 C11 C13 118.3(3) . 2_776
F1 C11 C12 120.9(3) . .
C13 C11 C12 120.8(3) 2_776 .
F2 C13 C11 118.3(3) . 2_776
F2 C13 C12 119.3(3) . .
C11 C13 C12 122.4(3) 2_776 .
F3 C8 C10 118.5(4) . 2_666
F3 C8 C9 120.2(3) . .
C10 C8 C9 121.4(4) 2_666 .
C10 C9 C8 117.1(3) . .
C10 C9 I2 121.3(3) . .
C8 C9 I2 121.6(3) . .
C3 C2 C1 119.9(3) . .
C6 C1 C2 121.5(3) . .
C6 C1 C7 120.9(4) . .
C2 C1 C7 117.5(3) . .
C5 C6 C1 118.0(4) . .
C4 C5 C6 121.5(3) . .
C5 C4 C3 120.9(3) . .

loop_
_geom_bond_atom_site_label_1
_geom_bond_atom_site_label_2
_geom_bond_distance
_geom_bond_site_symmetry_2
C10 F4 1.332(4) .
C10 C8 1.367(5) 2_666
C10 C9 1.375(5) .
C3 C2 1.372(5) .
C3 C4 1.392(5) .
C3 N2 1.396(5) .
C7 N1 1.127(5) .
C7 C1 1.447(6) .
C12 C11 1.371(5) .
C12 C13 1.374(5) .
C12 I1 2.081(3) .
C11 F1 1.328(4) .
C11 C13 1.369(5) 2_776
C13 F2 1.345(4) .
C13 C11 1.369(5) 2_776
F3 C8 1.337(4) .
C8 C10 1.367(5) 2_666
C8 C9 1.376(5) .
C9 I2 2.061(3) .
C2 C1 1.382(5) .
C1 C6 1.376(5) .
C6 C5 1.366(5) .
C5 C4 1.358(5) .
